data_4074391
loop_
_publ_author_name
'Pi, Chengfu'
'Zhang, Zhengxing'
'Liu, Ruiting'
'Weng, Linhong'
'Chen, Zhenxia'
'Zhou, Xigeng'

_publ_section_title
;
 Synthesis, Structural Characterization, and Reactivity of Lanthanide
 Complexes Containing a New Methylene-Bridged Indenyl&#x2212;Pyrrolyl
 Dianionic Ligand
;
_journal_issue 21
_journal_name_full Organometallics
_journal_page_first 5165
_journal_paper_doi 10.1021/om060610t
_journal_volume 25
_journal_year 2006
_chemical_formula_sum 'C50 H60 Cl4 Er2 Li2 N2 O4'
_chemical_formula_weight 1243.20
_chemical_name_systematic
; 
 ? 
;
_space_group_IT_number 14
_symmetry_cell_setting monoclinic
_symmetry_space_group_name_Hall '-P 2ybc'
_symmetry_space_group_name_H-M 'P 1 21/c 1'
_atom_sites_solution_hydrogens geom
_atom_sites_solution_primary direct
_atom_sites_solution_secondary difmap
_audit_creation_method SHELXL-97
_cell_angle_alpha 90.00
_cell_angle_beta 110.629(4)
_cell_angle_gamma 90.00
_cell_formula_units_Z 2
_cell_length_a 11.699(4)
_cell_length_b 18.752(6)
_cell_length_c 12.686(4)
_cell_measurement_reflns_used 1006
_cell_measurement_temperature 293(2)
_cell_measurement_theta_max 25.704
_cell_measurement_theta_min 2.768
_cell_volume 2604.6(15)
_computing_cell_refinement 'Bruker SMART'
_computing_data_collection 'Bruker SMART'
_computing_data_reduction 'Bruker SHELXTL'
_computing_molecular_graphics 'Bruker SHELXTL'
_computing_publication_material 'Bruker SHELXTL'
_computing_structure_refinement 'SHELXL-97 (Sheldrick, 1997)'
_computing_structure_solution 'SHELXS-97 (Sheldrick, 1990)'
_diffrn_ambient_temperature 293(2)
_diffrn_measured_fraction_theta_full 0.996
_diffrn_measured_fraction_theta_max 0.996
_diffrn_measurement_device_type 'CCD area detector'
_diffrn_measurement_method 'phi and omega scans'
_diffrn_radiation_monochromator graphite
_diffrn_radiation_source 'fine-focus sealed tube'
_diffrn_radiation_type MoK\a
_diffrn_radiation_wavelength 0.71073
_diffrn_reflns_av_R_equivalents 0.0305
_diffrn_reflns_av_sigmaI/netI 0.0435
_diffrn_reflns_limit_h_max 10
_diffrn_reflns_limit_h_min -14
_diffrn_reflns_limit_k_max 22
_diffrn_reflns_limit_k_min -23
_diffrn_reflns_limit_l_max 15
_diffrn_reflns_limit_l_min -9
_diffrn_reflns_number 11654
_diffrn_reflns_theta_full 26.01
_diffrn_reflns_theta_max 26.01
_diffrn_reflns_theta_min 1.86
_diffrn_standards_decay_% 6.68
_exptl_absorpt_coefficient_mu 3.448
_exptl_absorpt_correction_T_max 0.7243
_exptl_absorpt_correction_T_min 0.6258
_exptl_absorpt_correction_type multi-scan
_exptl_absorpt_process_details sadabs
_exptl_crystal_density_diffrn 1.585
_exptl_crystal_density_method 'not measured'
_exptl_crystal_F_000 1232
_exptl_crystal_size_max 0.15
_exptl_crystal_size_mid 0.10
_exptl_crystal_size_min 0.10
_refine_diff_density_max 1.189
_refine_diff_density_min -0.666
_refine_diff_density_rms 0.114
_refine_ls_extinction_method none
_refine_ls_goodness_of_fit_ref 1.137
_refine_ls_hydrogen_treatment mixed
_refine_ls_matrix_type full
_refine_ls_number_parameters 289
_refine_ls_number_reflns 5102
_refine_ls_number_restraints 10
_refine_ls_restrained_S_all 1.138
_refine_ls_R_factor_all 0.0621
_refine_ls_R_factor_gt 0.0349
_refine_ls_shift/su_max 0.001
_refine_ls_shift/su_mean 0.000
_refine_ls_structure_factor_coef Fsqd
_refine_ls_weighting_details 'calc w=1/[\s^2^(Fo^2^)+(0.0452P)^2^+0.6044P] where P=(Fo^2^+2Fc^2^)/3'
_refine_ls_weighting_scheme calc
_refine_ls_wR_factor_gt 0.0809
_refine_ls_wR_factor_ref 0.0975
_reflns_number_gt 3781
_reflns_number_total 5102
_reflns_threshold_expression >2sigma(I)
_cod_data_source_file om060610tsi20060706_023302.cif
_cod_data_source_block e:\data\zxg\pcf\40518a\work\f40518a
_cod_depositor_comments
;
The following automatic conversions were performed:

'_symmetry_cell_setting' value 'Monoclinic' changed to 'monoclinic'
according to /home/saulius/struct/CIF-dictionaries/cif_core.dic
dictionary named 'cif_core.dic' version 2.4.1 from 2010-06-29.

Automatic conversion script
Id: cif_fix_values 1715 2011-07-08 13:25:40Z adriana 
;
_cod_original_cell_volume 2604.5(14)
_cod_original_sg_symbol_H-M P2(1)/c
_cod_database_code 4074391

loop_
_symmetry_equiv_pos_as_xyz
'x, y, z'
'-x, y+1/2, -z+1/2'
'-x, -y, -z'
'x, -y-1/2, z-1/2'

loop_
_atom_site_label
_atom_site_type_symbol
_atom_site_fract_x
_atom_site_fract_y
_atom_site_fract_z
_atom_site_U_iso_or_equiv
_atom_site_adp_type
_atom_site_occupancy
_atom_site_symmetry_multiplicity
_atom_site_calc_flag
_atom_site_refinement_flags
Er1 Er 0.09164(2) 0.064603(13) 0.90738(2) 0.03854(10) Uani 1 1 d .
Cl1 Cl -0.13157(13) 0.00100(8) 0.89174(12) 0.0462(3) Uani 1 1 d .
Cl2 Cl -0.02353(14) 0.17395(8) 0.95867(13) 0.0508(4) Uani 1 1 d .
N1 N 0.1309(5) -0.0485(3) 0.8446(4) 0.0497(13) Uani 1 1 d .
C1 C 0.3172(5) 0.0557(3) 0.9091(6) 0.0501(15) Uani 1 1 d .
C2 C 0.3284(5) 0.0802(4) 1.0150(5) 0.0519(16) Uani 1 1 d .
H2 H 0.3750 0.0561 1.0857 0.062 Uiso 1 1 calc R
C3 C 0.2779(5) 0.1487(3) 1.0079(6) 0.0532(16) Uani 1 1 d .
H3 H 0.2855 0.1798 1.0720 0.064 Uiso 1 1 calc R
C4 C 0.2413(5) 0.1708(3) 0.8946(6) 0.0501(15) Uani 1 1 d .
C5 C 0.2659(6) 0.1125(3) 0.8318(5) 0.0487(15) Uani 1 1 d .
C6 C 0.2415(6) 0.1199(4) 0.7165(6) 0.0658(19) Uani 1 1 d .
H6 H 0.2567 0.0827 0.6748 0.079 Uiso 1 1 calc R
C7 C 0.1937(7) 0.1843(5) 0.6656(7) 0.076(2) Uani 1 1 d .
H7 H 0.1767 0.1901 0.5888 0.091 Uiso 1 1 calc R
C8 C 0.1709(8) 0.2404(4) 0.7275(8) 0.082(2) Uani 1 1 d .
H8 H 0.1401 0.2831 0.6915 0.098 Uiso 1 1 calc R
C9 C 0.1927(6) 0.2338(4) 0.8383(7) 0.0644(19) Uani 1 1 d .
H9 H 0.1751 0.2715 0.8778 0.077 Uiso 1 1 calc R
C10 C 0.3482(6) -0.0175(3) 0.8782(7) 0.0637(19) Uani 1 1 d .
H10A H 0.3917 -0.0128 0.8261 0.076 Uiso 1 1 calc R
H10B H 0.4022 -0.0409 0.9455 0.076 Uiso 1 1 calc R
C11 C 0.2374(6) -0.0631(3) 0.8255(6) 0.0520(15) Uani 1 1 d .
C12 C 0.2244(8) -0.1219(4) 0.7625(7) 0.077(2) Uani 1 1 d .
H12 H 0.2832 -0.1421 0.7378 0.092 Uiso 1 1 calc R
C13 C 0.1057(8) -0.1475(4) 0.7405(6) 0.071(2) Uani 1 1 d .
H13 H 0.0714 -0.1879 0.6989 0.086 Uiso 1 1 calc R
C14 C 0.0504(6) -0.1029(3) 0.7904(5) 0.0534(16) Uani 1 1 d .
H14 H -0.0384 -0.0962 0.7621 0.064 Uiso 1 1 calc R
O1 O -0.0295(4) 0.0880(2) 0.7194(3) 0.0558(11) Uani 1 1 d .
C15 C -0.0474(10) 0.0397(5) 0.6255(6) 0.093(3) Uani 1 1 d .
H15A H 0.0306 0.0287 0.6187 0.112 Uiso 1 1 calc R
H15B H -0.0835 -0.0044 0.6386 0.112 Uiso 1 1 calc R
C16 C -0.1196(18) 0.0696(8) 0.5323(10) 0.241(12) Uani 1 1 d .
H16A H -0.1853 0.0371 0.4930 0.290 Uiso 1 1 calc R
H16B H -0.0739 0.0799 0.4835 0.290 Uiso 1 1 calc R
C17 C -0.1703(13) 0.1353(7) 0.5582(8) 0.170(7) Uani 1 1 d .
H17A H -0.1496 0.1754 0.5201 0.204 Uiso 1 1 calc R
H17B H -0.2585 0.1320 0.5346 0.204 Uiso 1 1 calc R
C18 C -0.1174(8) 0.1438(5) 0.6777(6) 0.089(3) Uani 1 1 d .
H18A H -0.1800 0.1405 0.7113 0.107 Uiso 1 1 calc R
H18B H -0.0781 0.1900 0.6961 0.107 Uiso 1 1 calc R
O2 O -0.3291(5) 0.1505(4) 0.9304(6) 0.105(2) Uani 1 1 d .
C19 C -0.3816(14) 0.1459(12) 0.8173(12) 0.253(13) Uani 1 1 d .
H19A H -0.4392 0.1066 0.7978 0.303 Uiso 1 1 calc R
H19B H -0.3195 0.1366 0.7847 0.303 Uiso 1 1 calc R
C20 C -0.4413(18) 0.2083(9) 0.7745(15) 0.189(8) Uani 1 1 d .
H20A H -0.5186 0.1983 0.7152 0.227 Uiso 1 1 calc R
H20B H -0.3921 0.2374 0.7436 0.227 Uiso 1 1 calc R
C21 C -0.4612(12) 0.2451(7) 0.8672(17) 0.172(8) Uani 1 1 d .
H21A H -0.5477 0.2505 0.8537 0.207 Uiso 1 1 calc R
H21B H -0.4228 0.2917 0.8796 0.207 Uiso 1 1 calc R
C22 C -0.4015(10) 0.1961(6) 0.9649(11) 0.122(4) Uani 1 1 d .
H22A H -0.3524 0.2231 1.0304 0.147 Uiso 1 1 calc R
H22B H -0.4626 0.1696 0.9841 0.147 Uiso 1 1 calc R
C24 C 0.494(3) 1.0011(19) 0.6038(14) 0.57(4) Uani 1 1 d D
H24 H 0.4895 1.0027 0.6755 0.684 Uiso 1 1 calc R
C25 C 0.568(2) 0.9520(11) 0.580(2) 0.36(2) Uani 1 1 d D
H25 H 0.6133 0.9193 0.6337 0.437 Uiso 1 1 calc R
C23 C 0.4278(19) 1.0470(12) 0.524(3) 0.51(4) Uani 1 1 d D
H23 H 0.3772 1.0792 0.5424 0.614 Uiso 1 1 calc R
Li1 Li -0.1688(13) 0.1147(9) 1.0083(13) 0.095(5) Uani 1 1 d .

loop_
_atom_site_aniso_label
_atom_site_aniso_U_11
_atom_site_aniso_U_22
_atom_site_aniso_U_33
_atom_site_aniso_U_23
_atom_site_aniso_U_13
_atom_site_aniso_U_12
Er1 0.03456(15) 0.03941(15) 0.04333(15) 0.00170(12) 0.01582(11) 0.00094(12)
Cl1 0.0370(8) 0.0547(9) 0.0457(8) 0.0041(6) 0.0129(6) -0.0047(6)
Cl2 0.0534(9) 0.0437(8) 0.0615(9) 0.0007(7) 0.0278(8) 0.0036(7)
N1 0.051(3) 0.049(3) 0.056(3) -0.003(2) 0.028(3) -0.001(2)
C1 0.036(3) 0.042(3) 0.077(4) 0.010(3) 0.025(3) 0.001(3)
C2 0.027(3) 0.073(5) 0.054(4) 0.011(3) 0.011(3) -0.004(3)
C3 0.041(4) 0.055(4) 0.064(4) -0.009(3) 0.019(3) -0.009(3)
C4 0.040(3) 0.045(3) 0.074(4) 0.003(3) 0.030(3) -0.002(3)
C5 0.047(4) 0.047(3) 0.056(4) 0.011(3) 0.024(3) 0.000(3)
C6 0.061(5) 0.075(5) 0.073(5) 0.002(4) 0.037(4) -0.006(4)
C7 0.068(5) 0.093(6) 0.070(5) 0.035(5) 0.031(4) 0.002(4)
C8 0.089(6) 0.067(5) 0.103(7) 0.034(5) 0.050(5) 0.020(4)
C9 0.056(4) 0.047(4) 0.102(6) 0.005(4) 0.043(4) 0.000(3)
C10 0.052(4) 0.049(4) 0.100(6) 0.011(4) 0.039(4) 0.011(3)
C11 0.056(4) 0.043(3) 0.064(4) 0.008(3) 0.030(3) 0.008(3)
C12 0.079(6) 0.069(5) 0.097(6) -0.016(4) 0.050(5) 0.011(4)
C13 0.090(6) 0.049(4) 0.075(5) -0.014(3) 0.030(4) 0.006(4)
C14 0.062(4) 0.046(4) 0.049(4) -0.004(3) 0.017(3) -0.004(3)
O1 0.058(3) 0.062(3) 0.047(2) 0.006(2) 0.018(2) 0.006(2)
C15 0.139(9) 0.079(6) 0.050(4) -0.011(4) 0.020(5) 0.013(6)
C16 0.33(3) 0.229(18) 0.072(8) -0.046(9) -0.039(11) 0.157(17)
C17 0.210(15) 0.180(13) 0.065(6) -0.008(7) -0.020(8) 0.110(11)
C18 0.082(6) 0.105(7) 0.068(5) 0.005(4) 0.011(4) 0.042(5)
O2 0.054(4) 0.156(6) 0.106(5) 0.037(4) 0.030(3) 0.036(4)
C19 0.185(16) 0.45(3) 0.110(11) 0.071(16) 0.040(11) 0.20(2)
C20 0.173(17) 0.163(17) 0.22(2) 0.099(14) 0.048(14) 0.003(13)
C21 0.080(8) 0.076(8) 0.33(2) 0.053(11) 0.031(12) 0.009(6)
C22 0.110(9) 0.103(8) 0.168(11) 0.019(8) 0.065(8) 0.022(7)
C24 0.49(6) 0.97(10) 0.43(5) -0.46(6) 0.37(5) -0.46(6)
C25 0.31(3) 0.53(5) 0.35(3) -0.31(3) 0.23(3) -0.32(3)
C23 0.57(6) 0.60(6) 0.61(6) -0.46(5) 0.52(6) -0.38(5)
Li1 0.059(8) 0.118(12) 0.111(11) 0.064(10) 0.034(8) 0.012(8)

loop_
_atom_type_symbol
_atom_type_description
_atom_type_scat_dispersion_real
_atom_type_scat_dispersion_imag
_atom_type_scat_source
C C 0.0033 0.0016 'International Tables Vol C Tables 4.2.6.8 and 6.1.1.4'
H H 0.0000 0.0000 'International Tables Vol C Tables 4.2.6.8 and 6.1.1.4'
N N 0.0061 0.0033 'International Tables Vol C Tables 4.2.6.8 and 6.1.1.4'
O O 0.0106 0.0060 'International Tables Vol C Tables 4.2.6.8 and 6.1.1.4'
Li Li -0.0003 0.0001 'International Tables Vol C Tables 4.2.6.8 and 6.1.1.4'
Cl Cl 0.1484 0.1585 'International Tables Vol C Tables 4.2.6.8 and 6.1.1.4'
Er Er -0.2586 4.9576 'International Tables Vol C Tables 4.2.6.8 and 6.1.1.4'

loop_
_geom_angle_atom_site_label_1
_geom_angle_atom_site_label_2
_geom_angle_atom_site_label_3
_geom_angle
_geom_angle_site_symmetry_1
_geom_angle_site_symmetry_3
O1 Er1 N1 86.82(17) . .
O1 Er1 C3 118.80(19) . .
N1 Er1 C3 118.39(19) . .
O1 Er1 C1 105.34(19) . .
N1 Er1 C1 68.52(18) . .
C3 Er1 C1 51.5(2) . .
O1 Er1 C2 130.82(18) . .
N1 Er1 C2 88.9(2) . .
C3 Er1 C2 30.92(19) . .
C1 Er1 C2 30.4(2) . .
O1 Er1 Cl2 85.87(12) . .
N1 Er1 Cl2 161.64(13) . .
C3 Er1 Cl2 79.82(15) . .
C1 Er1 Cl2 129.73(14) . .
C2 Er1 Cl2 108.55(15) . .
O1 Er1 C5 80.69(18) . .
N1 Er1 C5 85.32(18) . .
C3 Er1 C5 51.0(2) . .
C1 Er1 C5 31.06(18) . .
C2 Er1 C5 50.13(19) . .
Cl2 Er1 C5 110.01(14) . .
O1 Er1 C4 88.48(18) . .
N1 Er1 C4 115.79(18) . .
C3 Er1 C4 30.68(19) . .
C1 Er1 C4 51.50(18) . .
C2 Er1 C4 50.43(19) . .
Cl2 Er1 C4 80.83(14) . .
C5 Er1 C4 30.99(18) . .
O1 Er1 Cl1 151.66(12) . 3_557
N1 Er1 Cl1 85.43(13) . 3_557
C3 Er1 Cl1 88.71(15) . 3_557
C1 Er1 Cl1 97.06(15) . 3_557
C2 Er1 Cl1 76.26(14) . 3_557
Cl2 Er1 Cl1 93.10(5) . 3_557
C5 Er1 Cl1 125.64(13) . 3_557
C4 Er1 Cl1 119.36(15) . 3_557
O1 Er1 Cl1 78.12(12) . .
N1 Er1 Cl1 83.19(13) . .
C3 Er1 Cl1 151.53(15) . .
C1 Er1 Cl1 151.06(13) . .
C2 Er1 Cl1 149.63(14) . .
Cl2 Er1 Cl1 78.83(5) . .
C5 Er1 Cl1 156.37(14) . .
C4 Er1 Cl1 156.33(13) . .
Cl1 Er1 Cl1 73.91(5) 3_557 .
O1 Er1 Li1 118.8(3) . 3_557
N1 Er1 Li1 36.2(3) . 3_557
C3 Er1 Li1 110.1(3) . 3_557
C1 Er1 Li1 77.9(3) . 3_557
C2 Er1 Li1 80.8(3) . 3_557
Cl2 Er1 Li1 139.0(3) . 3_557
C5 Er1 Li1 106.2(3) . 3_557
C4 Er1 Li1 128.1(3) . 3_557
Cl1 Er1 Li1 49.2(3) 3_557 3_557
Cl1 Er1 Li1 75.6(2) . 3_557
Li1 Cl1 Er1 81.5(3) . 3_557
Li1 Cl1 Er1 87.2(3) . .
Er1 Cl1 Er1 106.09(5) 3_557 .
Li1 Cl2 Er1 100.5(4) . .
C11 N1 C14 105.3(5) . .
C11 N1 Li1 96.6(5) . 3_557
C14 N1 Li1 84.4(6) . 3_557
C11 N1 Er1 122.1(4) . .
C14 N1 Er1 130.1(4) . .
Li1 N1 Er1 103.3(6) 3_557 .
C2 C1 C5 107.0(5) . .
C2 C1 C10 127.3(6) . .
C5 C1 C10 125.7(6) . .
C2 C1 Er1 74.8(3) . .
C5 C1 Er1 76.7(3) . .
C10 C1 Er1 112.8(4) . .
C1 C2 C3 110.4(6) . .
C1 C2 Er1 74.8(3) . .
C3 C2 Er1 74.1(3) . .
C2 C3 C4 107.8(6) . .
C2 C3 Er1 75.0(3) . .
C4 C3 Er1 77.3(3) . .
C9 C4 C3 134.0(7) . .
C9 C4 C5 119.0(6) . .
C3 C4 C5 107.0(5) . .
C9 C4 Er1 120.0(4) . .
C3 C4 Er1 72.0(3) . .
C5 C4 Er1 74.5(3) . .
C6 C5 C1 132.4(6) . .
C6 C5 C4 119.8(6) . .
C1 C5 C4 107.7(6) . .
C6 C5 Er1 120.3(4) . .
C1 C5 Er1 72.2(3) . .
C4 C5 Er1 74.5(3) . .
C7 C6 C5 118.2(7) . .
C6 C7 C8 121.3(7) . .
C9 C8 C7 121.1(7) . .
C8 C9 C4 120.5(7) . .
C11 C10 C1 112.8(5) . .
C12 C11 N1 110.4(6) . .
C12 C11 C10 129.4(7) . .
N1 C11 C10 120.1(6) . .
C12 C11 Li1 99.8(6) . 3_557
N1 C11 Li1 52.8(4) . 3_557
C10 C11 Li1 107.8(6) . 3_557
C11 C12 C13 107.2(7) . .
C14 C13 C12 107.6(7) . .
C13 C14 N1 109.5(7) . .
C13 C14 Li1 104.3(6) . 3_557
N1 C14 Li1 61.1(5) . 3_557
C18 O1 C15 106.0(6) . .
C18 O1 Er1 127.6(4) . .
C15 O1 Er1 125.4(4) . .
C16 C15 O1 109.6(8) . .
C15 C16 C17 110.0(10) . .
C18 C17 C16 106.0(8) . .
C17 C18 O1 107.2(7) . .
C19 O2 C22 106.1(9) . .
C19 O2 Li1 121.6(9) . .
C22 O2 Li1 131.0(9) . .
O2 C19 C20 110.1(17) . .
C19 C20 C21 106.8(16) . .
C20 C21 C22 102.6(11) . .
O2 C22 C21 106.0(11) . .
C23 C24 C25 120.5(12) . .
C23 C25 C24 116.9(13) 3_676 .
C25 C23 C24 122.5(14) 3_676 .
O2 Li1 N1 121.2(7) . 3_557
O2 Li1 Cl2 112.0(6) . .
N1 Li1 Cl2 124.7(7) 3_557 .
O2 Li1 C14 131.6(9) . 3_557
N1 Li1 C14 34.5(3) 3_557 3_557
Cl2 Li1 C14 97.3(6) . 3_557
O2 Li1 C11 91.3(6) . 3_557
N1 Li1 C11 30.7(3) 3_557 3_557
Cl2 Li1 C11 147.5(7) . 3_557
C14 Li1 C11 50.6(3) 3_557 3_557
O2 Li1 Cl1 108.2(8) . .
N1 Li1 Cl1 89.8(6) 3_557 .
Cl2 Li1 Cl1 87.4(5) . .
C14 Li1 Cl1 110.9(5) 3_557 .
C11 Li1 Cl1 107.1(5) 3_557 .
O2 Li1 Er1 126.2(7) . 3_557
N1 Li1 Er1 40.5(3) 3_557 3_557
Cl2 Li1 Er1 114.0(5) . 3_557
C14 Li1 Er1 67.0(3) 3_557 3_557
C11 Li1 Er1 62.4(3) 3_557 3_557
Cl1 Li1 Er1 49.3(3) . 3_557

loop_
_geom_bond_atom_site_label_1
_geom_bond_atom_site_label_2
_geom_bond_distance
_geom_bond_site_symmetry_2
Er1 O1 2.346(4) .
Er1 N1 2.367(5) .
Er1 C3 2.627(6) .
Er1 C1 2.637(6) .
Er1 C2 2.638(6) .
Er1 Cl2 2.6572(16) .
Er1 C5 2.695(6) .
Er1 C4 2.695(6) .
Er1 Cl1 2.7179(16) 3_557
Er1 Cl1 2.8135(16) .
Er1 Li1 3.547(15) 3_557
Cl1 Li1 2.715(19) .
Cl1 Er1 2.7179(16) 3_557
Cl2 Li1 2.297(14) .
N1 C11 1.378(8) .
N1 C14 1.394(8) .
N1 Li1 2.153(14) 3_557
C1 C2 1.383(9) .
C1 C5 1.428(8) .
C1 C10 1.506(8) .
C2 C3 1.403(9) .
C3 C4 1.409(9) .
C4 C9 1.393(9) .
C4 C5 1.440(8) .
C5 C6 1.395(9) .
C6 C7 1.390(10) .
C7 C8 1.394(11) .
C8 C9 1.343(10) .
C10 C11 1.500(9) .
C11 C12 1.339(9) .
C11 Li1 2.686(15) 3_557
C12 C13 1.401(11) .
C13 C14 1.344(9) .
C14 Li1 2.448(16) 3_557
O1 C18 1.432(8) .
O1 C15 1.451(9) .
C15 C16 1.312(14) .
C16 C17 1.454(15) .
C17 C18 1.430(12) .
O2 C19 1.349(14) .
O2 C22 1.379(11) .
O2 Li1 1.907(15) .
C19 C20 1.372(19) .
C20 C21 1.45(2) .
C21 C22 1.502(17) .
C24 C23 1.343(16) .
C24 C25 1.369(16) .
C25 C23 1.342(13) 3_676
C23 C25 1.342(13) 3_676
Li1 N1 2.153(14) 3_557
Li1 C14 2.448(16) 3_557
Li1 C11 2.686(15) 3_557
Li1 Er1 3.547(15) 3_557
